data_4505303
loop_
_publ_author_name
'Kato, Kazuaki'
'Sugahara, Michihiro'
'Tohnai, Norimitsu'
'Sada, Kazuki'
'Miyata, Mikiji'

_publ_section_title
;
 Systematic Structural Study of Asymmetric Supramolecular Assembly by a
 Series of Bile Acid Derivatives with Different Side-Chain Lengths
;
_journal_issue 2
_journal_name_full 'Crystal Growth &amp; Design'
_journal_page_first 263
_journal_paper_doi 10.1021/cg0341499
_journal_volume 4
_journal_year 2004
_chemical_formula_sum 'C70 H100 O13'
_chemical_formula_weight 566.77
_space_group_IT_number 1
_symmetry_cell_setting triclinic
_symmetry_Int_Tables_number 1
_symmetry_space_group_name_Hall 'P 1'
_symmetry_space_group_name_H-M 'P 1'
_cell_angle_alpha 101.75(2)
_cell_angle_beta 113.468(7)
_cell_angle_gamma 105.05(2)
_cell_formula_units_Z 1
_cell_length_a 11.711(1)
_cell_length_b 15.748(8)
_cell_length_c 10.514(1)
_cell_measurement_temperature 211.5
_cell_volume 1611.2(9)
_computing_data_reduction 'teXsan Ver. 1.10'
_computing_publication_material 'teXsan Ver. 1.10'
_computing_structure_refinement 'teXsan Ver. 1.10'
_computing_structure_solution SIR92
_diffrn_radiation_type 'Mo K\a'
_diffrn_radiation_wavelength 0.7107
_diffrn_reflns_limit_h_max 0
_diffrn_reflns_limit_h_min 0
_diffrn_reflns_limit_k_max 0
_diffrn_reflns_limit_k_min 0
_diffrn_reflns_limit_l_max 0
_diffrn_reflns_limit_l_min 0
_diffrn_reflns_number 4604
_exptl_absorpt_coefficient_mu 0.080
_exptl_absorpt_correction_type none
_exptl_crystal_colour colorless
_exptl_crystal_density_diffrn 1.185
_exptl_crystal_density_method 'not measured'
_exptl_crystal_description prism
_exptl_crystal_size_max 0.600
_exptl_crystal_size_mid 0.300
_exptl_crystal_size_min 0.200
_refine_diff_density_max 0.58
_refine_diff_density_min -0.51
_refine_ls_extinction_method none
_refine_ls_goodness_of_fit_ref 1.247
_refine_ls_hydrogen_treatment noref
_refine_ls_number_parameters 748
_refine_ls_number_reflns 4420
_refine_ls_R_factor_gt 0.0920
_refine_ls_shift/su_max 0.4920
_refine_ls_structure_factor_coef Fsqd
_refine_ls_weighting_details 'w = 1/[\s^2^(Fo^2^) + (0.20000(Max(Fo^2^,0) + 2Fc^2^)/3)^2^]'
_refine_ls_weighting_scheme calc
_refine_ls_wR_factor_ref 0.2651
_reflns_number_gt 4261
_reflns_number_total 0
_reflns_threshold_expression F^2^>2.0\s(F^2^)
_cod_data_source_file cg0341499si20030801_025642.cif
_cod_data_source_block NCA(1)/Acetophenone
_cod_original_cell_volume 1611.1(9)
_cod_original_sg_symbol_H-M 'P 1          '
_cod_original_formula_sum 'C70 H100 O13 '
_cod_database_code 4505303

loop_
_symmetry_equiv_pos_as_xyz
x,y,z

loop_
_atom_site_label
_atom_site_type_symbol
_atom_site_fract_x
_atom_site_fract_y
_atom_site_fract_z
_atom_site_U_iso_or_equiv
_atom_site_adp_type
_atom_site_occupancy
_atom_site_calc_flag
O(1) O 0.2436(4) -0.0689(3) -0.0596(4) 0.0710(10) Uani 1.00 d
O(2) O 0.7027(4) 0.1171(3) 0.3813(4) 0.0565(9) Uani 1.00 d
O(3) O 0.6422(4) 0.3593(2) 0.2283(3) 0.0490(8) Uani 1.00 d
O(4) O 1.1846(5) 0.7912(3) 0.6380(5) 0.078(1) Uani 1.00 d
O(5) O 1.1423(4) 0.7516(3) 0.8115(4) 0.0688(10) Uani 1.00 d
O(6) O 0.3772(4) 0.8912(3) 0.5824(4) 0.0569(9) Uani 1.00 d
O(7) O 0.3221(4) 0.5565(3) 0.5636(4) 0.0589(9) Uani 1.00 d
O(8) O -0.1147(4) 0.4742(3) 0.1784(4) 0.0511(8) Uani 1.00 d
O(9) O -0.5419(4) 0.0282(3) -0.0863(5) 0.0682(10) Uani 1.00 d
O(10) O -0.4032(4) 0.0137(3) -0.1792(4) 0.0608(9) Uani 1.00 d
O(11) O 0.7666(7) 0.6075(5) 0.1163(8) 0.122(2) Uani 1.00 d
O(12) O 0.7914(8) 0.8421(5) 0.5822(6) 0.115(2) Uani 1.00 d
O(13) O -0.0504(7) 0.0680(6) 0.4514(7) 0.128(2) Uani 1.00 d
C(1) C 0.2575(5) 0.1323(4) 0.2185(6) 0.055(1) Uani 1.00 d
C(2) C 0.2422(5) 0.0767(4) 0.0730(6) 0.053(1) Uani 1.00 d
C(3) C 0.2586(5) -0.0153(4) 0.0788(6) 0.053(1) Uani 1.00 d
C(4) C 0.3920(5) 0.0022(3) 0.2086(6) 0.053(1) Uani 1.00 d
C(5) C 0.4140(5) 0.0602(4) 0.3567(6) 0.054(1) Uani 1.00 d
C(6) C 0.5499(6) 0.0773(4) 0.4833(6) 0.053(1) Uani 1.00 d
C(7) C 0.6725(6) 0.1515(4) 0.4978(6) 0.052(1) Uani 1.00 d
C(8) C 0.6486(5) 0.2427(4) 0.4929(5) 0.0443(10) Uani 1.00 d
C(9) C 0.5159(5) 0.2244(3) 0.3567(5) 0.0420(9) Uani 1.00 d
C(10) C 0.3919(5) 0.1556(3) 0.3550(5) 0.0447(9) Uani 1.00 d
C(11) C 0.4984(5) 0.3155(3) 0.3354(6) 0.047(1) Uani 1.00 d
C(12) C 0.6248(5) 0.3919(3) 0.3561(5) 0.0399(9) Uani 1.00 d
C(13) C 0.7481(4) 0.4124(3) 0.5009(5) 0.0392(8) Uani 1.00 d
C(14) C 0.7662(5) 0.3178(3) 0.4995(5) 0.0440(10) Uani 1.00 d
C(15) C 0.9039(5) 0.3477(4) 0.6320(6) 0.054(1) Uani 1.00 d
C(16) C 0.9894(5) 0.4405(4) 0.6335(6) 0.051(1) Uani 1.00 d
C(17) C 0.8898(4) 0.4732(3) 0.5222(5) 0.0392(9) Uani 1.00 d
C(18) C 0.7279(5) 0.4571(4) 0.6309(5) 0.047(1) Uani 1.00 d
C(19) C 0.3788(6) 0.1977(4) 0.4918(6) 0.063(1) Uani 1.00 d
C(20) C 0.9342(5) 0.5820(3) 0.5765(5) 0.0481(10) Uani 1.00 d
C(21) C 0.8377(6) 0.6158(4) 0.4724(6) 0.055(1) Uani 1.00 d
C(22) C 1.0755(5) 0.6282(4) 0.5953(6) 0.054(1) Uani 1.00 d
C(23) C 1.1393(5) 0.7308(4) 0.6791(6) 0.058(1) Uani 1.00 d
C(24) C 0.2681(7) 0.7202(4) 0.2071(6) 0.063(1) Uani 1.00 d
C(25) C 0.2537(6) 0.7850(4) 0.3242(6) 0.061(1) Uani 1.00 d
C(26) C 0.3836(5) 0.8263(4) 0.4704(6) 0.052(1) Uani 1.00 d
C(27) C 0.4195(5) 0.7479(4) 0.5189(6) 0.054(1) Uani 1.00 d
C(28) C 0.4305(5) 0.6788(4) 0.4029(6) 0.057(1) Uani 1.00 d
C(29) C 0.4694(5) 0.6011(4) 0.4550(7) 0.064(1) Uani 1.00 d
C(30) C 0.3539(5) 0.5245(4) 0.4468(6) 0.056(1) Uani 1.00 d
C(31) C 0.2288(5) 0.4842(3) 0.2956(5) 0.0446(10) Uani 1.00 d
C(32) C 0.1860(5) 0.5632(3) 0.2456(5) 0.0453(9) Uani 1.00 d
C(33) C 0.3042(5) 0.6379(4) 0.2425(6) 0.057(1) Uani 1.00 d
C(34) C 0.0534(5) 0.5241(4) 0.1007(5) 0.050(1) Uani 1.00 d
C(35) C -0.0612(5) 0.4411(3) 0.0828(5) 0.044(1) Uani 1.00 d
C(36) C -0.0139(5) 0.3641(3) 0.1249(5) 0.0393(9) Uani 1.00 d
C(37) C 0.1081(4) 0.4102(3) 0.2833(5) 0.0392(9) Uani 1.00 d
C(38) C 0.1304(5) 0.3278(3) 0.3336(5) 0.047(1) Uani 1.00 d
C(39) C -0.0113(5) 0.2478(4) 0.2519(6) 0.049(1) Uani 1.00 d
C(40) C -0.1109(5) 0.2855(3) 0.1483(5) 0.0397(9) Uani 1.00 d
C(41) C 0.0243(5) 0.3189(4) 0.0119(5) 0.049(1) Uani 1.00 d
C(42) C 0.3396(6) 0.5951(5) 0.1281(7) 0.078(2) Uani 1.00 d
C(43) C -0.2304(5) 0.2061(3) 0.0103(5) 0.046(1) Uani 1.00 d
C(44) C -0.3245(6) 0.2427(4) -0.0924(6) 0.056(1) Uani 1.00 d
C(45) C -0.3084(5) 0.1344(3) 0.0539(5) 0.047(1) Uani 1.00 d
C(46) C -0.4300(5) 0.0548(3) -0.0744(6) 0.0452(9) Uani 1.00 d
C(47) C 0.6263(6) 0.6962(5) 0.0430(7) 0.068(1) Uani 1.00 d
C(48) C 0.5444(7) 0.7216(6) -0.0708(7) 0.077(2) Uani 1.00 d
C(49) C 0.5225(7) 0.8046(6) -0.0320(9) 0.083(2) Uani 1.00 d
C(50) C 0.5858(6) 0.8620(5) 0.1106(8) 0.071(1) Uani 1.00 d
C(51) C 0.6614(7) 0.8343(5) 0.2229(7) 0.071(1) Uani 1.00 d
C(52) C 0.6838(6) 0.7533(5) 0.1876(6) 0.063(1) Uani 1.00 d
C(53) C 0.6671(10) 0.6131(6) 0.016(1) 0.097(2) Uani 1.00 d
C(54) C 0.573(2) 0.5392(10) -0.150(2) 0.196(4) Uani 1.00 d
C(55) C 0.8629(6) 0.8799(5) 0.8404(7) 0.064(1) Uani 1.00 d
C(56) C 0.8776(6) 0.9378(5) 0.9677(7) 0.066(1) Uani 1.00 d
C(57) C 0.9118(7) 0.9124(6) 1.0908(7) 0.080(2) Uani 1.00 d
C(58) C 0.9304(7) 0.8302(6) 1.0873(7) 0.082(2) Uani 1.00 d
C(59) C 0.9198(8) 0.7735(5) 0.9649(9) 0.083(2) Uani 1.00 d
C(60) C 0.8808(7) 0.7957(5) 0.8364(8) 0.076(2) Uani 1.00 d
C(61) C 0.8293(7) 0.9048(6) 0.7045(7) 0.080(1) Uani 1.00 d
C(62) C 0.8330(8) 1.0020(7) 0.7070(9) 0.088(2) Uani 1.00 d
C(63) C 0.1581(7) 0.1538(7) 0.6645(8) 0.094(2) Uani 1.00 d
C(64) C 0.143(1) 0.2323(8) 0.654(1) 0.122(3) Uani 1.00 d
C(65) C 0.251(1) 0.3321(9) 0.782(1) 0.133(3) Uani 1.00 d
C(66) C 0.3417(9) 0.3144(8) 0.885(1) 0.114(3) Uani 1.00 d
C(67) C 0.3650(9) 0.2404(7) 0.9066(9) 0.105(2) Uani 1.00 d
C(68) C 0.2606(7) 0.1428(8) 0.7749(8) 0.106(2) Uani 1.00 d
C(69) C 0.0464(8) 0.0641(9) 0.530(1) 0.109(2) Uani 1.00 d
C(70) C 0.0667(10) -0.0222(9) 0.524(1) 0.119(3) Uani 1.00 d
H(1) H 0.0032 -0.0699 0.5332 0.1441 Uiso 1.00 calc
H(2) H 0.0622 -0.0531 0.4278 0.1441 Uiso 1.00 calc
H(3) H 0.1559 -0.0141 0.5974 0.1441 Uiso 1.00 calc
H(4) H 0.4777 0.5165 -0.1679 0.2156 Uiso 1.00 calc
H(5) H 0.5762 0.5673 -0.2174 0.2156 Uiso 1.00 calc
H(6) H 0.5962 0.4867 -0.1588 0.2156 Uiso 1.00 calc
H(7) H 0.8666 1.0406 0.8064 0.1029 Uiso 1.00 calc
H(8) H 0.8930 1.0280 0.6716 0.1029 Uiso 1.00 calc
H(9) H 0.7466 0.9983 0.6471 0.1029 Uiso 1.00 calc
H(10) H 0.5064 0.6828 -0.1715 0.0961 Uiso 1.00 calc
H(11) H 0.4616 0.8232 -0.1088 0.1055 Uiso 1.00 calc
H(12) H 0.5800 0.9229 0.1368 0.0834 Uiso 1.00 calc
H(13) H 0.6993 0.8740 0.3229 0.0855 Uiso 1.00 calc
H(14) H 0.7423 0.7365 0.2647 0.0752 Uiso 1.00 calc
H(15) H 0.8593 0.9952 0.9672 0.0819 Uiso 1.00 calc
H(16) H 0.9233 0.9559 1.1802 0.0953 Uiso 1.00 calc
H(17) H 0.9536 0.8144 1.1755 0.0965 Uiso 1.00 calc
H(18) H 0.9382 0.7165 0.9677 0.0986 Uiso 1.00 calc
H(19) H 0.8669 0.7529 0.7438 0.0868 Uiso 1.00 calc
H(20) H 0.0628 0.2324 0.5720 0.1425 Uiso 1.00 calc
H(21) H 0.2589 0.3971 0.7923 0.1595 Uiso 1.00 calc
H(22) H 0.4046 0.3687 0.9646 0.1334 Uiso 1.00 calc
H(23) H 0.4380 0.2440 0.9897 0.1265 Uiso 1.00 calc
H(24) H 0.2701 0.0819 0.7743 0.1259 Uiso 1.00 calc
H(25) H 0.4526 0.8608 0.4534 0.0601 Uiso 1.00 calc
H(26) H 0.5041 0.7146 0.3934 0.0684 Uiso 1.00 calc
H(27) H 0.3855 0.4755 0.4633 0.0675 Uiso 1.00 calc
H(28) H 0.2509 0.4553 0.2247 0.0560 Uiso 1.00 calc
H(29) H 0.1694 0.5958 0.3188 0.0527 Uiso 1.00 calc
H(30) H -0.1334 0.4139 -0.0173 0.0530 Uiso 1.00 calc
H(31) H 0.0795 0.4418 0.3441 0.0484 Uiso 1.00 calc
H(32) H -0.1455 0.3154 0.2050 0.0479 Uiso 1.00 calc
H(33) H -0.1976 0.1754 -0.0449 0.0554 Uiso 1.00 calc
H(34) H -0.2479 0.1083 0.1086 0.0554 Uiso 1.00 calc
H(35) H -0.3359 0.1655 0.1172 0.0554 Uiso 1.00 calc
H(36) H -0.3612 0.2743 -0.0384 0.0649 Uiso 1.00 calc
H(37) H -0.2748 0.2866 -0.1182 0.0649 Uiso 1.00 calc
H(38) H -0.3952 0.1929 -0.1756 0.0649 Uiso 1.00 calc
H(39) H -0.0108 0.1941 0.1938 0.0588 Uiso 1.00 calc
H(40) H -0.0388 0.2338 0.3211 0.0588 Uiso 1.00 calc
H(41) H 0.0553 0.2706 0.0378 0.0584 Uiso 1.00 calc
H(42) H -0.0509 0.2907 -0.0851 0.0584 Uiso 1.00 calc
H(43) H 0.0952 0.3643 0.0100 0.0584 Uiso 1.00 calc
H(44) H 0.1919 0.3093 0.3076 0.0571 Uiso 1.00 calc
H(45) H 0.1668 0.3457 0.4387 0.0571 Uiso 1.00 calc
H(46) H 0.0191 0.5729 0.0889 0.0623 Uiso 1.00 calc
H(47) H 0.0698 0.5044 0.0194 0.0623 Uiso 1.00 calc
H(48) H 0.3613 0.5432 0.1455 0.0922 Uiso 1.00 calc
H(49) H 0.2641 0.5741 0.0315 0.0922 Uiso 1.00 calc
H(50) H 0.4135 0.6407 0.1329 0.0922 Uiso 1.00 calc
H(51) H 0.1865 0.6945 0.1179 0.0728 Uiso 1.00 calc
H(52) H 0.3386 0.7558 0.1922 0.0728 Uiso 1.00 calc
H(53) H 0.2353 0.8340 0.2934 0.0703 Uiso 1.00 calc
H(54) H 0.1845 0.7503 0.3394 0.0703 Uiso 1.00 calc
H(55) H 0.5034 0.7750 0.6072 0.0639 Uiso 1.00 calc
H(56) H 0.3517 0.7141 0.5383 0.0639 Uiso 1.00 calc
H(57) H 0.5021 0.5728 0.3958 0.0805 Uiso 1.00 calc
H(58) H 0.5392 0.6290 0.5556 0.0805 Uiso 1.00 calc
H(59) H 0.2498 0.1907 0.2107 0.0653 Uiso 1.00 calc
H(60) H 0.1864 0.0985 0.2313 0.0653 Uiso 1.00 calc
H(61) H 0.1571 0.0648 -0.0041 0.0661 Uiso 1.00 calc
H(62) H 0.3109 0.1124 0.0559 0.0661 Uiso 1.00 calc
H(63) H 0.1889 -0.0508 0.0954 0.0670 Uiso 1.00 calc
H(64) H 0.3976 -0.0566 0.2125 0.0605 Uiso 1.00 calc
H(65) H 0.4625 0.0348 0.1908 0.0605 Uiso 1.00 calc
H(66) H 0.3460 0.0240 0.3748 0.0607 Uiso 1.00 calc
H(67) H 0.5479 0.0962 0.5751 0.0647 Uiso 1.00 calc
H(68) H 0.5640 0.0196 0.4722 0.0647 Uiso 1.00 calc
H(69) H 0.7488 0.1648 0.5898 0.0611 Uiso 1.00 calc
H(70) H 0.6401 0.2678 0.5776 0.0531 Uiso 1.00 calc
H(71) H 0.5222 0.1938 0.2719 0.0503 Uiso 1.00 calc
H(72) H 0.4255 0.2990 0.2382 0.0538 Uiso 1.00 calc
H(73) H 0.4720 0.3407 0.4056 0.0538 Uiso 1.00 calc
H(74) H 0.6075 0.4480 0.3555 0.0468 Uiso 1.00 calc
H(75) H 0.7749 0.2938 0.4142 0.0536 Uiso 1.00 calc
H(76) H 0.8957 0.3563 0.7201 0.0651 Uiso 1.00 calc
H(77) H 0.9411 0.3015 0.6219 0.0651 Uiso 1.00 calc
H(78) H 1.0362 0.4868 0.7306 0.0597 Uiso 1.00 calc
H(79) H 1.0540 0.4320 0.6041 0.0597 Uiso 1.00 calc
H(80) H 0.8903 0.4544 0.4307 0.0449 Uiso 1.00 calc
H(81) H 0.8034 0.4705 0.7210 0.0571 Uiso 1.00 calc
H(82) H 0.7159 0.5149 0.6240 0.0571 Uiso 1.00 calc
H(83) H 0.6491 0.4164 0.6253 0.0571 Uiso 1.00 calc
H(84) H 0.4600 0.2119 0.5781 0.0779 Uiso 1.00 calc
H(85) H 0.3611 0.2524 0.4875 0.0779 Uiso 1.00 calc
H(86) H 0.3066 0.1527 0.4920 0.0779 Uiso 1.00 calc
H(87) H 0.9375 0.6016 0.6730 0.0576 Uiso 1.00 calc
H(88) H 0.8688 0.6835 0.5151 0.0687 Uiso 1.00 calc
H(89) H 0.8351 0.5998 0.3811 0.0687 Uiso 1.00 calc
H(90) H 0.7499 0.5899 0.4625 0.0687 Uiso 1.00 calc
H(91) H 1.1330 0.5995 0.6465 0.0670 Uiso 1.00 calc
H(92) H 1.0690 0.6185 0.5001 0.0670 Uiso 1.00 calc
H(93) H 0.2476 -0.0120 -0.1160 0.0804 Uiso 1.00 calc

loop_
_atom_site_aniso_label
_atom_site_aniso_U_11
_atom_site_aniso_U_22
_atom_site_aniso_U_33
_atom_site_aniso_U_12
_atom_site_aniso_U_13
_atom_site_aniso_U_23
O(1) 0.063(2) 0.047(2) 0.068(2) -0.011(2) 0.039(1) -0.019(2)
O(2) 0.062(2) 0.048(2) 0.065(2) 0.025(1) 0.034(1) 0.018(1)
O(3) 0.055(2) 0.047(2) 0.036(1) 0.012(1) 0.017(1) 0.014(1)
O(4) 0.085(2) 0.049(2) 0.093(2) -0.002(2) 0.058(1) 0.018(2)
O(5) 0.072(2) 0.047(2) 0.064(2) -0.003(2) 0.038(1) -0.002(2)
O(6) 0.060(2) 0.029(2) 0.062(2) 0.007(1) 0.026(1) -0.001(1)
O(7) 0.059(2) 0.050(2) 0.056(2) 0.016(2) 0.024(1) 0.010(1)
O(8) 0.054(2) 0.049(2) 0.053(2) 0.023(1) 0.027(1) 0.016(1)
O(9) 0.046(1) 0.067(2) 0.076(2) 0.000(2) 0.034(1) 0.014(2)
O(10) 0.055(2) 0.048(2) 0.057(2) 0.005(2) 0.026(1) -0.002(1)
O(11) 0.161(4) 0.134(4) 0.110(4) 0.104(3) 0.067(3) 0.053(3)
O(12) 0.142(5) 0.121(5) 0.063(2) 0.040(4) 0.045(3) 0.020(2)
O(13) 0.099(3) 0.207(7) 0.082(3) 0.086(3) 0.031(3) 0.046(4)
C(1) 0.040(2) 0.050(3) 0.057(2) 0.005(2) 0.021(1) 0.006(2)
C(2) 0.047(2) 0.042(2) 0.055(2) 0.011(2) 0.019(2) 0.009(2)
C(3) 0.053(2) 0.035(2) 0.060(2) 0.003(2) 0.031(1) 0.005(2)
C(4) 0.050(2) 0.032(2) 0.075(2) 0.009(2) 0.032(2) 0.020(2)
C(5) 0.047(2) 0.036(2) 0.075(2) 0.009(2) 0.029(2) 0.022(2)
C(6) 0.059(2) 0.038(2) 0.064(2) 0.018(2) 0.029(2) 0.025(2)
C(7) 0.055(2) 0.039(2) 0.061(2) 0.017(2) 0.027(2) 0.018(2)
C(8) 0.035(2) 0.039(2) 0.046(2) 0.012(1) 0.013(1) 0.008(2)
C(9) 0.037(2) 0.032(2) 0.043(2) 0.009(1) 0.013(1) 0.006(2)
C(10) 0.042(2) 0.035(2) 0.057(2) 0.012(1) 0.028(1) 0.012(2)
C(11) 0.035(2) 0.033(2) 0.052(2) 0.012(1) 0.009(2) 0.007(2)
C(12) 0.046(2) 0.027(2) 0.038(1) 0.012(1) 0.014(1) 0.013(1)
C(13) 0.038(2) 0.032(2) 0.041(2) 0.010(1) 0.016(1) 0.009(1)
C(14) 0.040(2) 0.034(2) 0.052(2) 0.014(1) 0.016(1) 0.017(2)
C(15) 0.038(2) 0.050(2) 0.064(3) 0.019(2) 0.011(2) 0.023(2)
C(16) 0.032(2) 0.052(2) 0.047(2) 0.010(2) 0.006(2) 0.011(2)
C(17) 0.040(2) 0.030(2) 0.045(2) 0.011(1) 0.022(1) 0.009(1)
C(18) 0.047(2) 0.045(2) 0.046(2) 0.015(2) 0.026(1) 0.010(2)
C(19) 0.074(3) 0.046(3) 0.060(2) 0.003(2) 0.043(2) 0.002(2)
C(20) 0.047(2) 0.030(2) 0.049(2) 0.000(2) 0.021(2) 0.003(2)
C(21) 0.060(3) 0.041(2) 0.053(2) 0.014(2) 0.022(2) 0.016(2)
C(22) 0.048(2) 0.040(2) 0.064(2) 0.008(2) 0.032(2) 0.002(2)
C(23) 0.042(2) 0.043(2) 0.062(2) 0.004(2) 0.020(2) -0.003(2)
C(24) 0.069(3) 0.046(2) 0.051(2) 0.000(2) 0.023(2) 0.017(2)
C(25) 0.050(3) 0.041(3) 0.058(2) -0.009(2) 0.015(2) 0.013(2)
C(26) 0.054(2) 0.034(2) 0.049(2) 0.000(2) 0.023(1) 0.008(1)
C(27) 0.045(2) 0.034(2) 0.059(3) 0.003(2) 0.019(2) 0.001(2)
C(28) 0.038(2) 0.046(2) 0.061(2) -0.002(2) 0.022(1) -0.004(2)
C(29) 0.041(2) 0.049(3) 0.085(3) 0.010(2) 0.027(2) 0.006(2)
C(30) 0.034(2) 0.048(3) 0.059(2) 0.013(2) 0.009(1) 0.000(2)
C(31) 0.043(2) 0.036(2) 0.045(2) 0.009(1) 0.021(1) 0.005(2)
C(32) 0.046(2) 0.035(2) 0.051(2) 0.007(1) 0.029(1) 0.006(2)
C(33) 0.045(2) 0.043(2) 0.059(2) -0.005(2) 0.021(1) 0.008(2)
C(34) 0.056(2) 0.039(2) 0.047(2) 0.006(2) 0.025(1) 0.013(2)
C(35) 0.039(2) 0.037(2) 0.046(2) 0.012(1) 0.012(1) 0.013(2)
C(36) 0.042(2) 0.030(2) 0.032(1) 0.006(1) 0.015(1) 0.005(1)
C(37) 0.035(2) 0.038(2) 0.035(2) 0.015(1) 0.009(1) 0.010(1)
C(38) 0.039(2) 0.035(2) 0.044(2) 0.010(2) 0.006(2) 0.008(2)
C(39) 0.040(2) 0.037(2) 0.049(2) 0.006(2) 0.010(2) 0.014(2)
C(40) 0.041(2) 0.029(2) 0.037(2) 0.006(1) 0.016(1) 0.006(1)
C(41) 0.052(2) 0.049(3) 0.036(2) 0.010(2) 0.022(1) 0.006(2)
C(42) 0.078(3) 0.067(4) 0.076(3) -0.003(3) 0.057(2) -0.001(2)
C(43) 0.048(2) 0.033(2) 0.040(2) 0.004(2) 0.017(1) 0.005(1)
C(44) 0.050(3) 0.045(3) 0.041(2) 0.003(2) 0.005(2) 0.007(2)
C(45) 0.041(2) 0.039(2) 0.048(2) 0.004(2) 0.020(1) 0.010(2)
C(46) 0.039(2) 0.030(2) 0.054(2) 0.010(1) 0.016(1) 0.011(1)
C(47) 0.060(3) 0.072(3) 0.069(2) 0.012(2) 0.038(2) 0.025(2)
C(48) 0.060(3) 0.082(4) 0.056(3) 0.011(3) 0.017(2) 0.006(2)
C(49) 0.073(3) 0.093(4) 0.096(3) 0.045(3) 0.039(3) 0.044(3)
C(50) 0.068(3) 0.067(3) 0.101(3) 0.037(2) 0.049(2) 0.039(2)
C(51) 0.064(3) 0.072(3) 0.060(3) 0.011(2) 0.034(2) 0.002(2)
C(52) 0.055(3) 0.076(3) 0.061(2) 0.026(2) 0.025(2) 0.039(2)
C(53) 0.125(4) 0.076(4) 0.123(4) 0.055(3) 0.078(3) 0.037(3)
C(54) 0.25(1) 0.105(8) 0.156(6) 0.000(8) 0.118(6) -0.056(6)
C(55) 0.045(2) 0.076(3) 0.066(2) 0.024(2) 0.024(2) 0.017(2)
C(56) 0.044(2) 0.079(4) 0.065(2) 0.026(2) 0.020(2) 0.018(2)
C(57) 0.063(3) 0.105(4) 0.064(3) 0.017(3) 0.030(2) 0.034(3)
C(58) 0.057(3) 0.113(4) 0.079(3) 0.023(3) 0.028(2) 0.060(2)
C(59) 0.081(4) 0.075(4) 0.101(3) 0.033(3) 0.042(3) 0.044(2)
C(60) 0.061(3) 0.072(3) 0.088(3) 0.022(3) 0.034(3) 0.019(3)
C(61) 0.057(3) 0.109(4) 0.062(2) 0.015(3) 0.028(2) 0.027(2)
C(62) 0.082(4) 0.123(4) 0.083(4) 0.060(3) 0.041(3) 0.050(3)
C(63) 0.083(3) 0.163(5) 0.075(3) 0.072(3) 0.055(2) 0.048(3)
C(64) 0.115(5) 0.178(5) 0.109(5) 0.104(4) 0.045(4) 0.076(4)
C(65) 0.133(6) 0.181(7) 0.114(6) 0.111(4) 0.051(4) 0.058(4)
C(66) 0.093(4) 0.149(5) 0.150(6) 0.074(4) 0.072(3) 0.083(4)
C(67) 0.101(5) 0.156(5) 0.100(4) 0.076(4) 0.053(3) 0.080(3)
C(68) 0.055(3) 0.194(7) 0.081(3) 0.044(3) 0.039(2) 0.065(3)
C(69) 0.067(3) 0.158(6) 0.107(5) 0.042(3) 0.050(2) 0.041(4)
C(70) 0.091(5) 0.147(7) 0.104(6) 0.034(5) 0.052(4) 0.021(5)

loop_
_atom_type_symbol
_atom_type_description
_atom_type_scat_dispersion_real
_atom_type_scat_dispersion_imag
_atom_type_scat_source
C C 0.003 0.002
;International Tables for Crystallography
(1992, Vol. C, Tables 4.2.6.8 and 6.1.1.1)
;
H H 0.000 0.000
;International Tables for Crystallography
(1992, Vol. C, Table 6.1.1.2)
;
O O 0.011 0.006
;International Tables for Crystallography
(1992, Vol. C, Tables 4.2.6.8 and 6.1.1.1)
;

loop_
_geom_angle_atom_site_label_1
_geom_angle_atom_site_label_2
_geom_angle_atom_site_label_3
_geom_angle
_geom_angle_site_symmetry_2
_geom_angle_site_symmetry_3
_geom_angle_publ_flag
C(2) C(1) C(10) 115.3(5) 1_555 1_555 yes
C(1) C(2) C(3) 110.3(5) 1_555 1_555 yes
O(1) C(3) C(2) 110.7(5) 1_555 1_555 yes
O(1) C(3) C(4) 112.0(5) 1_555 1_555 yes
C(2) C(3) C(4) 110.7(4) 1_555 1_555 yes
C(3) C(4) C(5) 114.1(5) 1_555 1_555 yes
C(4) C(5) C(6) 112.3(6) 1_555 1_555 yes
C(4) C(5) C(10) 112.7(5) 1_555 1_555 yes
C(6) C(5) C(10) 111.5(4) 1_555 1_555 yes
C(5) C(6) C(7) 116.4(5) 1_555 1_555 yes
O(2) C(7) C(6) 110.4(4) 1_555 1_555 yes
O(2) C(7) C(8) 110.0(5) 1_555 1_555 yes
C(6) C(7) C(8) 110.7(5) 1_555 1_555 yes
C(7) C(8) C(9) 111.7(4) 1_555 1_555 yes
C(7) C(8) C(14) 112.7(5) 1_555 1_555 yes
C(9) C(8) C(14) 110.4(5) 1_555 1_555 yes
C(8) C(9) C(10) 111.7(5) 1_555 1_555 yes
C(8) C(9) C(11) 113.2(4) 1_555 1_555 yes
C(10) C(9) C(11) 113.0(5) 1_555 1_555 yes
C(1) C(10) C(5) 107.9(4) 1_555 1_555 yes
C(1) C(10) C(9) 113.7(5) 1_555 1_555 yes
C(1) C(10) C(19) 107.1(5) 1_555 1_555 yes
C(5) C(10) C(9) 108.0(4) 1_555 1_555 yes
C(5) C(10) C(19) 109.7(5) 1_555 1_555 yes
C(9) C(10) C(19) 110.4(4) 1_555 1_555 yes
C(9) C(11) C(12) 115.4(5) 1_555 1_555 yes
O(3) C(12) C(11) 107.0(4) 1_555 1_555 yes
O(3) C(12) C(13) 112.4(5) 1_555 1_555 yes
C(11) C(12) C(13) 111.7(4) 1_555 1_555 yes
C(12) C(13) C(14) 106.8(4) 1_555 1_555 yes
C(12) C(13) C(17) 117.2(4) 1_555 1_555 yes
C(12) C(13) C(18) 109.2(4) 1_555 1_555 yes
C(14) C(13) C(17) 100.0(4) 1_555 1_555 yes
C(14) C(13) C(18) 113.4(5) 1_555 1_555 yes
C(17) C(13) C(18) 110.1(4) 1_555 1_555 yes
C(8) C(14) C(13) 114.2(5) 1_555 1_555 yes
C(8) C(14) C(15) 117.1(5) 1_555 1_555 yes
C(13) C(14) C(15) 103.0(4) 1_555 1_555 yes
C(14) C(15) C(16) 105.2(5) 1_555 1_555 yes
C(15) C(16) C(17) 106.7(4) 1_555 1_555 yes
C(13) C(17) C(16) 102.9(4) 1_555 1_555 yes
C(13) C(17) C(20) 117.7(4) 1_555 1_555 yes
C(16) C(17) C(20) 111.9(4) 1_555 1_555 yes
C(17) C(20) C(21) 113.2(4) 1_555 1_555 yes
C(17) C(20) C(22) 109.9(5) 1_555 1_555 yes
C(21) C(20) C(22) 109.1(5) 1_555 1_555 yes
C(20) C(22) C(23) 113.6(5) 1_555 1_555 yes
O(4) C(23) O(5) 121.6(6) 1_555 1_555 yes
O(4) C(23) C(22) 126.2(6) 1_555 1_555 yes
O(5) C(23) C(22) 112.2(6) 1_555 1_555 yes
C(25) C(24) C(33) 116.4(5) 1_555 1_555 yes
C(24) C(25) C(26) 110.2(6) 1_555 1_555 yes
O(6) C(26) C(25) 112.3(6) 1_555 1_555 yes
O(6) C(26) C(27) 112.0(5) 1_555 1_555 yes
C(25) C(26) C(27) 110.0(5) 1_555 1_555 yes
C(26) C(27) C(28) 113.2(6) 1_555 1_555 yes
C(27) C(28) C(29) 112.4(6) 1_555 1_555 yes
C(27) C(28) C(33) 114.5(6) 1_555 1_555 yes
C(29) C(28) C(33) 112.2(5) 1_555 1_555 yes
C(28) C(29) C(30) 113.9(5) 1_555 1_555 yes
O(7) C(30) C(29) 111.5(5) 1_555 1_555 yes
O(7) C(30) C(31) 111.1(5) 1_555 1_555 yes
C(29) C(30) C(31) 112.7(6) 1_555 1_555 yes
C(30) C(31) C(32) 111.7(4) 1_555 1_555 yes
C(30) C(31) C(37) 114.9(5) 1_555 1_555 yes
C(32) C(31) C(37) 109.0(4) 1_555 1_555 yes
C(31) C(32) C(33) 111.4(5) 1_555 1_555 yes
C(31) C(32) C(34) 112.7(4) 1_555 1_555 yes
C(33) C(32) C(34) 113.0(5) 1_555 1_555 yes
C(24) C(33) C(28) 107.6(5) 1_555 1_555 yes
C(24) C(33) C(32) 112.0(6) 1_555 1_555 yes
C(24) C(33) C(42) 107.3(6) 1_555 1_555 yes
C(28) C(33) C(32) 107.5(5) 1_555 1_555 yes
C(28) C(33) C(42) 110.5(6) 1_555 1_555 yes
C(32) C(33) C(42) 111.8(5) 1_555 1_555 yes
C(32) C(34) C(35) 117.4(5) 1_555 1_555 yes
O(8) C(35) C(34) 108.7(4) 1_555 1_555 yes
O(8) C(35) C(36) 108.7(4) 1_555 1_555 yes
C(34) C(35) C(36) 111.8(5) 1_555 1_555 yes
C(35) C(36) C(37) 107.6(4) 1_555 1_555 yes
C(35) C(36) C(40) 117.5(4) 1_555 1_555 yes
C(35) C(36) C(41) 109.4(4) 1_555 1_555 yes
C(37) C(36) C(40) 100.3(4) 1_555 1_555 yes
C(37) C(36) C(41) 111.7(5) 1_555 1_555 yes
C(40) C(36) C(41) 110.0(4) 1_555 1_555 yes
C(31) C(37) C(36) 113.9(5) 1_555 1_555 yes
C(31) C(37) C(38) 117.3(5) 1_555 1_555 yes
C(36) C(37) C(38) 105.3(4) 1_555 1_555 yes
C(37) C(38) C(39) 104.9(4) 1_555 1_555 yes
C(38) C(39) C(40) 106.6(4) 1_555 1_555 yes
C(36) C(40) C(39) 103.0(4) 1_555 1_555 yes
C(36) C(40) C(43) 117.9(4) 1_555 1_555 yes
C(39) C(40) C(43) 112.4(4) 1_555 1_555 yes
C(40) C(43) C(44) 112.3(5) 1_555 1_555 yes
C(40) C(43) C(45) 110.7(4) 1_555 1_555 yes
C(44) C(43) C(45) 110.6(5) 1_555 1_555 yes
C(43) C(45) C(46) 114.6(5) 1_555 1_555 yes
O(9) C(46) O(10) 121.7(5) 1_555 1_555 yes
O(9) C(46) C(45) 125.4(6) 1_555 1_555 yes
O(10) C(46) C(45) 112.9(5) 1_555 1_555 yes
C(48) C(47) C(52) 119.6(8) 1_555 1_555 yes
C(48) C(47) C(53) 123.8(7) 1_555 1_555 yes
C(52) C(47) C(53) 116.4(7) 1_555 1_555 yes
C(47) C(48) C(49) 118.6(7) 1_555 1_555 yes
C(48) C(49) C(50) 120.6(8) 1_555 1_555 yes
C(49) C(50) C(51) 120.1(8) 1_555 1_555 yes
C(50) C(51) C(52) 119.9(6) 1_555 1_555 yes
C(47) C(52) C(51) 120.8(7) 1_555 1_555 yes
O(11) C(53) C(47) 120.8(8) 1_555 1_555 yes
O(11) C(53) C(54) 126(1) 1_555 1_555 yes
C(47) C(53) C(54) 113(1) 1_555 1_555 yes
C(56) C(55) C(60) 120.1(7) 1_555 1_555 yes
C(56) C(55) C(61) 122.0(8) 1_555 1_555 yes
C(60) C(55) C(61) 117.9(7) 1_555 1_555 yes
C(55) C(56) C(57) 119.6(8) 1_555 1_555 yes
C(56) C(57) C(58) 120.3(8) 1_555 1_555 yes
C(57) C(58) C(59) 121.1(7) 1_555 1_555 yes
C(58) C(59) C(60) 119.9(8) 1_555 1_555 yes
C(55) C(60) C(59) 118.8(8) 1_555 1_555 yes
O(12) C(61) C(55) 119.4(9) 1_555 1_555 yes
O(12) C(61) C(62) 119.2(8) 1_555 1_555 yes
C(55) C(61) C(62) 121.3(7) 1_555 1_555 yes
C(64) C(63) C(68) 127(1) 1_555 1_555 yes
C(64) C(63) C(69) 113.9(9) 1_555 1_555 yes
C(68) C(63) C(69) 118(1) 1_555 1_555 yes
C(63) C(64) C(65) 120.3(9) 1_555 1_555 yes
C(64) C(65) C(66) 107(1) 1_555 1_555 yes
C(65) C(66) C(67) 136(1) 1_555 1_555 yes
C(66) C(67) C(68) 115.0(9) 1_555 1_555 yes
C(63) C(68) C(67) 112(1) 1_555 1_555 yes
O(13) C(69) C(63) 119(1) 1_555 1_555 yes
O(13) C(69) C(70) 122(1) 1_555 1_555 yes
C(63) C(69) C(70) 117.0(9) 1_555 1_555 yes

loop_
_geom_bond_atom_site_label_1
_geom_bond_atom_site_label_2
_geom_bond_distance
_geom_bond_publ_flag
O(1) C(3) 1.441(7) yes
O(2) C(7) 1.447(8) yes
O(3) C(12) 1.450(7) yes
O(4) C(23) 1.208(9) yes
O(5) C(23) 1.349(9) yes
O(6) C(26) 1.435(7) yes
O(7) C(30) 1.452(8) yes
O(8) C(35) 1.461(8) yes
O(9) C(46) 1.211(8) yes
O(10) C(46) 1.351(8) yes
O(11) C(53) 1.27(1) yes
O(12) C(61) 1.28(1) yes
O(13) C(69) 1.13(1) yes
C(1) C(2) 1.514(9) yes
C(1) C(10) 1.537(8) yes
C(2) C(3) 1.520(9) yes
C(3) C(4) 1.519(9) yes
C(4) C(5) 1.517(9) yes
C(5) C(6) 1.524(9) yes
C(5) C(10) 1.591(9) yes
C(6) C(7) 1.528(8) yes
C(7) C(8) 1.539(9) yes
C(8) C(9) 1.542(7) yes
C(8) C(14) 1.532(8) yes
C(9) C(10) 1.562(7) yes
C(9) C(11) 1.547(8) yes
C(10) C(19) 1.540(8) yes
C(11) C(12) 1.548(8) yes
C(12) C(13) 1.522(7) yes
C(13) C(14) 1.557(8) yes
C(13) C(17) 1.584(7) yes
C(13) C(18) 1.541(7) yes
C(14) C(15) 1.520(8) yes
C(15) C(16) 1.534(9) yes
C(16) C(17) 1.572(9) yes
C(17) C(20) 1.561(7) yes
C(20) C(21) 1.523(9) yes
C(20) C(22) 1.538(8) yes
C(22) C(23) 1.487(8) yes
C(24) C(25) 1.53(1) yes
C(24) C(33) 1.53(1) yes
C(25) C(26) 1.521(8) yes
C(26) C(27) 1.522(10) yes
C(27) C(28) 1.532(9) yes
C(28) C(29) 1.54(1) yes
C(28) C(33) 1.588(8) yes
C(29) C(30) 1.520(9) yes
C(30) C(31) 1.525(8) yes
C(31) C(32) 1.570(9) yes
C(31) C(37) 1.520(7) yes
C(32) C(33) 1.583(8) yes
C(32) C(34) 1.531(7) yes
C(33) C(42) 1.511(10) yes
C(34) C(35) 1.528(7) yes
C(35) C(36) 1.533(8) yes
C(36) C(37) 1.554(6) yes
C(36) C(40) 1.581(7) yes
C(36) C(41) 1.538(8) yes
C(37) C(38) 1.543(8) yes
C(38) C(39) 1.556(7) yes
C(39) C(40) 1.582(8) yes
C(40) C(43) 1.537(6) yes
C(43) C(44) 1.533(10) yes
C(43) C(45) 1.525(8) yes
C(45) C(46) 1.509(7) yes
C(47) C(48) 1.41(1) yes
C(47) C(52) 1.374(9) yes
C(47) C(53) 1.52(1) yes
C(48) C(49) 1.41(1) yes
C(49) C(50) 1.35(1) yes
C(50) C(51) 1.39(1) yes
C(51) C(52) 1.38(1) yes
C(53) C(54) 1.60(2) yes
C(55) C(56) 1.38(1) yes
C(55) C(60) 1.39(1) yes
C(55) C(61) 1.49(1) yes
C(56) C(57) 1.37(1) yes
C(57) C(58) 1.37(1) yes
C(58) C(59) 1.35(1) yes
C(59) C(60) 1.39(1) yes
C(61) C(62) 1.52(1) yes
C(63) C(64) 1.32(2) yes
C(63) C(68) 1.38(1) yes
C(63) C(69) 1.57(1) yes
C(64) C(65) 1.62(2) yes
C(65) C(66) 1.31(2) yes
C(66) C(67) 1.31(2) yes
C(67) C(68) 1.60(2) yes
C(69) C(70) 1.43(2) yes

loop_
_geom_contact_atom_site_label_1
_geom_contact_atom_site_label_2
_geom_contact_distance
_geom_contact_site_symmetry_2
O(1) O(5) 2.580(6) 1_444
O(1) O(9) 2.733(7) .
O(1) O(4) 3.170(7) 1_444
O(1) C(23) 3.286(7) 1_444
O(2) O(13) 3.034(10) 1_546
O(2) C(45) 3.461(7) .
O(3) O(8) 3.249(6) .
O(3) C(67) 3.32(1) 1_445
O(4) O(6) 2.737(7) .
O(4) C(26) 3.441(8) .
O(5) C(60) 3.40(1) 1_556
O(6) O(10) 2.634(5) 1_666
O(6) O(9) 3.306(6) 1_666
O(6) C(46) 3.384(6) 1_666
O(7) C(54) 3.40(2) 1_656
O(7) C(22) 3.470(8) .
O(7) C(48) 3.571(8) 1_656
O(8) O(11) 2.847(9) .
O(8) C(17) 3.596(7) .
O(9) C(68) 3.36(1) 1_445
O(9) C(3) 3.439(8) .
O(9) C(4) 3.557(8) .
O(10) C(62) 3.45(1) 1_545
O(10) C(26) 3.598(7) 1_444
O(11) C(21) 3.46(1) .
O(12) C(51) 3.42(1) 1_554
C(2) C(68) 3.56(1) 1_445
C(47) C(58) 3.43(1) .
C(52) C(58) 3.47(1) .

loop_
_geom_torsion_atom_site_label_1
_geom_torsion_atom_site_label_2
_geom_torsion_atom_site_label_3
_geom_torsion_atom_site_label_4
_geom_torsion
_geom_torsion_site_symmetry_1
_geom_torsion_site_symmetry_2
_geom_torsion_site_symmetry_3
_geom_torsion_site_symmetry_4
_geom_torsion_publ_flag
O(1) C(3) C(2) C(1) 179.8(4) 1_555 1_555 1_555 1_555 yes
O(1) C(3) C(4) C(5) 178.8(5) 1_555 1_555 1_555 1_555 yes
O(2) C(7) C(6) C(5) -72.6(7) 1_555 1_555 1_555 1_555 yes
O(2) C(7) C(8) C(9) 70.0(6) 1_555 1_555 1_555 1_555 yes
O(2) C(7) C(8) C(14) -54.9(6) 1_555 1_555 1_555 1_555 yes
O(3) C(12) C(11) C(9) 72.4(6) 1_555 1_555 1_555 1_555 yes
O(3) C(12) C(13) C(14) -63.5(5) 1_555 1_555 1_555 1_555 yes
O(3) C(12) C(13) C(17) 47.5(6) 1_555 1_555 1_555 1_555 yes
O(3) C(12) C(13) C(18) 173.5(4) 1_555 1_555 1_555 1_555 yes
O(4) C(23) C(22) C(20) -125.8(7) 1_555 1_555 1_555 1_555 yes
O(5) C(23) C(22) C(20) 54.2(8) 1_555 1_555 1_555 1_555 yes
O(6) C(26) C(25) C(24) 177.3(5) 1_555 1_555 1_555 1_555 yes
O(6) C(26) C(27) C(28) -178.5(4) 1_555 1_555 1_555 1_555 yes
O(7) C(30) C(29) C(28) -74.3(7) 1_555 1_555 1_555 1_555 yes
O(7) C(30) C(31) C(32) 73.4(6) 1_555 1_555 1_555 1_555 yes
O(7) C(30) C(31) C(37) -51.4(7) 1_555 1_555 1_555 1_555 yes
O(8) C(35) C(34) C(32) 72.2(7) 1_555 1_555 1_555 1_555 yes
O(8) C(35) C(36) C(37) -66.3(5) 1_555 1_555 1_555 1_555 yes
O(8) C(35) C(36) C(40) 45.9(5) 1_555 1_555 1_555 1_555 yes
O(8) C(35) C(36) C(41) 172.2(4) 1_555 1_555 1_555 1_555 yes
O(9) C(46) C(45) C(43) -130.3(7) 1_555 1_555 1_555 1_555 yes
O(10) C(46) C(45) C(43) 50.1(7) 1_555 1_555 1_555 1_555 yes
O(11) C(53) C(47) C(48) 160.6(9) 1_555 1_555 1_555 1_555 yes
O(11) C(53) C(47) C(52) -13(1) 1_555 1_555 1_555 1_555 yes
O(12) C(61) C(55) C(56) -166.4(8) 1_555 1_555 1_555 1_555 yes
O(12) C(61) C(55) C(60) 14(1) 1_555 1_555 1_555 1_555 yes
O(13) C(69) C(63) C(64) -15(1) 1_555 1_555 1_555 1_555 yes
O(13) C(69) C(63) C(68) 166(1) 1_555 1_555 1_555 1_555 yes
C(1) C(2) C(3) C(4) -55.4(6) 1_555 1_555 1_555 1_555 yes
C(1) C(10) C(5) C(4) 48.9(6) 1_555 1_555 1_555 1_555 yes
C(1) C(10) C(5) C(6) 176.2(5) 1_555 1_555 1_555 1_555 yes
C(1) C(10) C(9) C(8) -178.0(5) 1_555 1_555 1_555 1_555 yes
C(1) C(10) C(9) C(11) 53.0(6) 1_555 1_555 1_555 1_555 yes
C(2) C(1) C(10) C(5) -53.2(7) 1_555 1_555 1_555 1_555 yes
C(2) C(1) C(10) C(9) 66.6(7) 1_555 1_555 1_555 1_555 yes
C(2) C(1) C(10) C(19) -171.2(5) 1_555 1_555 1_555 1_555 yes
C(2) C(3) C(4) C(5) 54.7(6) 1_555 1_555 1_555 1_555 yes
C(3) C(2) C(1) C(10) 58.0(7) 1_555 1_555 1_555 1_555 yes
C(3) C(4) C(5) C(6) -179.1(5) 1_555 1_555 1_555 1_555 yes
C(3) C(4) C(5) C(10) -52.2(6) 1_555 1_555 1_555 1_555 yes
C(4) C(5) C(6) C(7) 76.8(7) 1_555 1_555 1_555 1_555 yes
C(4) C(5) C(10) C(9) -74.4(5) 1_555 1_555 1_555 1_555 yes
C(4) C(5) C(10) C(19) 165.2(5) 1_555 1_555 1_555 1_555 yes
C(5) C(6) C(7) C(8) 49.5(7) 1_555 1_555 1_555 1_555 yes
C(5) C(10) C(9) C(8) -58.3(5) 1_555 1_555 1_555 1_555 yes
C(5) C(10) C(9) C(11) 172.7(4) 1_555 1_555 1_555 1_555 yes
C(6) C(5) C(10) C(9) 52.9(6) 1_555 1_555 1_555 1_555 yes
C(6) C(5) C(10) C(19) -67.4(6) 1_555 1_555 1_555 1_555 yes
C(6) C(7) C(8) C(9) -52.3(6) 1_555 1_555 1_555 1_555 yes
C(6) C(7) C(8) C(14) -177.2(5) 1_555 1_555 1_555 1_555 yes
C(7) C(6) C(5) C(10) -50.8(7) 1_555 1_555 1_555 1_555 yes
C(7) C(8) C(9) C(10) 59.5(6) 1_555 1_555 1_555 1_555 yes
C(7) C(8) C(9) C(11) -171.6(5) 1_555 1_555 1_555 1_555 yes
C(7) C(8) C(14) C(13) -177.7(4) 1_555 1_555 1_555 1_555 yes
C(7) C(8) C(14) C(15) -57.3(7) 1_555 1_555 1_555 1_555 yes
C(8) C(9) C(10) C(19) 61.7(6) 1_555 1_555 1_555 1_555 yes
C(8) C(9) C(11) C(12) 44.2(7) 1_555 1_555 1_555 1_555 yes
C(8) C(14) C(13) C(12) -62.2(6) 1_555 1_555 1_555 1_555 yes
C(8) C(14) C(13) C(17) 175.3(4) 1_555 1_555 1_555 1_555 yes
C(8) C(14) C(13) C(18) 58.1(6) 1_555 1_555 1_555 1_555 yes
C(8) C(14) C(15) C(16) -163.6(5) 1_555 1_555 1_555 1_555 yes
C(9) C(8) C(14) C(13) 56.6(6) 1_555 1_555 1_555 1_555 yes
C(9) C(8) C(14) C(15) 177.0(5) 1_555 1_555 1_555 1_555 yes
C(9) C(11) C(12) C(13) -51.0(6) 1_555 1_555 1_555 1_555 yes
C(10) C(9) C(8) C(14) -174.3(4) 1_555 1_555 1_555 1_555 yes
C(10) C(9) C(11) C(12) 172.5(4) 1_555 1_555 1_555 1_555 yes
C(11) C(9) C(8) C(14) -45.4(6) 1_555 1_555 1_555 1_555 yes
C(11) C(9) C(10) C(19) -67.3(6) 1_555 1_555 1_555 1_555 yes
C(11) C(12) C(13) C(14) 56.8(6) 1_555 1_555 1_555 1_555 yes
C(11) C(12) C(13) C(17) 167.8(4) 1_555 1_555 1_555 1_555 yes
C(11) C(12) C(13) C(18) -66.2(6) 1_555 1_555 1_555 1_555 yes
C(12) C(13) C(14) C(15) 169.8(5) 1_555 1_555 1_555 1_555 yes
C(12) C(13) C(17) C(16) -153.5(5) 1_555 1_555 1_555 1_555 yes
C(12) C(13) C(17) C(20) 83.0(6) 1_555 1_555 1_555 1_555 yes
C(13) C(14) C(15) C(16) -37.5(6) 1_555 1_555 1_555 1_555 yes
C(13) C(17) C(16) C(15) 16.9(6) 1_555 1_555 1_555 1_555 yes
C(13) C(17) C(20) C(21) -59.9(6) 1_555 1_555 1_555 1_555 yes
C(13) C(17) C(20) C(22) 178.0(5) 1_555 1_555 1_555 1_555 yes
C(14) C(13) C(17) C(16) -38.7(5) 1_555 1_555 1_555 1_555 yes
C(14) C(13) C(17) C(20) -162.2(4) 1_555 1_555 1_555 1_555 yes
C(14) C(15) C(16) C(17) 12.3(7) 1_555 1_555 1_555 1_555 yes
C(15) C(14) C(13) C(17) 47.3(5) 1_555 1_555 1_555 1_555 yes
C(15) C(14) C(13) C(18) -69.9(6) 1_555 1_555 1_555 1_555 yes
C(15) C(16) C(17) C(20) 144.2(5) 1_555 1_555 1_555 1_555 yes
C(16) C(17) C(13) C(18) 80.9(5) 1_555 1_555 1_555 1_555 yes
C(16) C(17) C(20) C(21) -178.7(5) 1_555 1_555 1_555 1_555 yes
C(16) C(17) C(20) C(22) 59.2(6) 1_555 1_555 1_555 1_555 yes
C(17) C(20) C(22) C(23) -166.6(5) 1_555 1_555 1_555 1_555 yes
C(18) C(13) C(17) C(20) -42.6(6) 1_555 1_555 1_555 1_555 yes
C(21) C(20) C(22) C(23) 68.8(7) 1_555 1_555 1_555 1_555 yes
C(24) C(25) C(26) C(27) -57.2(7) 1_555 1_555 1_555 1_555 yes
C(24) C(33) C(28) C(27) 46.1(7) 1_555 1_555 1_555 1_555 yes
C(24) C(33) C(28) C(29) 175.8(6) 1_555 1_555 1_555 1_555 yes
C(24) C(33) C(32) C(31) -174.9(5) 1_555 1_555 1_555 1_555 yes
C(24) C(33) C(32) C(34) 57.0(6) 1_555 1_555 1_555 1_555 yes
C(25) C(24) C(33) C(28) -50.2(7) 1_555 1_555 1_555 1_555 yes
C(25) C(24) C(33) C(32) 67.8(6) 1_555 1_555 1_555 1_555 yes
C(25) C(24) C(33) C(42) -169.2(5) 1_555 1_555 1_555 1_555 yes
C(25) C(26) C(27) C(28) 55.8(7) 1_555 1_555 1_555 1_555 yes
C(26) C(25) C(24) C(33) 57.9(7) 1_555 1_555 1_555 1_555 yes
C(26) C(27) C(28) C(29) 178.9(5) 1_555 1_555 1_555 1_555 yes
C(26) C(27) C(28) C(33) -51.5(7) 1_555 1_555 1_555 1_555 yes
C(27) C(28) C(29) C(30) 77.3(6) 1_555 1_555 1_555 1_555 yes
C(27) C(28) C(33) C(32) -74.7(7) 1_555 1_555 1_555 1_555 yes
C(27) C(28) C(33) C(42) 163.0(6) 1_555 1_555 1_555 1_555 yes
C(28) C(29) C(30) C(31) 51.4(7) 1_555 1_555 1_555 1_555 yes
C(28) C(33) C(32) C(31) -56.9(6) 1_555 1_555 1_555 1_555 yes
C(28) C(33) C(32) C(34) 175.0(5) 1_555 1_555 1_555 1_555 yes
C(29) C(28) C(33) C(32) 54.9(7) 1_555 1_555 1_555 1_555 yes
C(29) C(28) C(33) C(42) -67.4(7) 1_555 1_555 1_555 1_555 yes
C(29) C(30) C(31) C(32) -52.6(7) 1_555 1_555 1_555 1_555 yes
C(29) C(30) C(31) C(37) -177.4(5) 1_555 1_555 1_555 1_555 yes
C(30) C(29) C(28) C(33) -53.4(8) 1_555 1_555 1_555 1_555 yes
C(30) C(31) C(32) C(33) 57.0(6) 1_555 1_555 1_555 1_555 yes
C(30) C(31) C(32) C(34) -174.7(5) 1_555 1_555 1_555 1_555 yes
C(30) C(31) C(37) C(36) -175.1(5) 1_555 1_555 1_555 1_555 yes
C(30) C(31) C(37) C(38) -51.4(7) 1_555 1_555 1_555 1_555 yes
C(31) C(32) C(33) C(42) 64.6(7) 1_555 1_555 1_555 1_555 yes
C(31) C(32) C(34) C(35) 43.6(7) 1_555 1_555 1_555 1_555 yes
C(31) C(37) C(36) C(35) -62.8(6) 1_555 1_555 1_555 1_555 yes
C(31) C(37) C(36) C(40) 173.8(5) 1_555 1_555 1_555 1_555 yes
C(31) C(37) C(36) C(41) 57.3(6) 1_555 1_555 1_555 1_555 yes
C(31) C(37) C(38) C(39) -157.6(5) 1_555 1_555 1_555 1_555 yes
C(32) C(31) C(37) C(36) 58.8(6) 1_555 1_555 1_555 1_555 yes
C(32) C(31) C(37) C(38) -177.6(4) 1_555 1_555 1_555 1_555 yes
C(32) C(34) C(35) C(36) -47.8(7) 1_555 1_555 1_555 1_555 yes
C(33) C(32) C(31) C(37) -175.0(4) 1_555 1_555 1_555 1_555 yes
C(33) C(32) C(34) C(35) 170.9(5) 1_555 1_555 1_555 1_555 yes
C(34) C(32) C(31) C(37) -46.7(6) 1_555 1_555 1_555 1_555 yes
C(34) C(32) C(33) C(42) -63.5(7) 1_555 1_555 1_555 1_555 yes
C(34) C(35) C(36) C(37) 53.8(6) 1_555 1_555 1_555 1_555 yes
C(34) C(35) C(36) C(40) 165.9(4) 1_555 1_555 1_555 1_555 yes
C(34) C(35) C(36) C(41) -67.7(5) 1_555 1_555 1_555 1_555 yes
C(35) C(36) C(37) C(38) 167.3(5) 1_555 1_555 1_555 1_555 yes
C(35) C(36) C(40) C(39) -156.7(4) 1_555 1_555 1_555 1_555 yes
C(35) C(36) C(40) C(43) 79.0(6) 1_555 1_555 1_555 1_555 yes
C(36) C(37) C(38) C(39) -29.7(6) 1_555 1_555 1_555 1_555 yes
C(36) C(40) C(39) C(38) 23.4(6) 1_555 1_555 1_555 1_555 yes
C(36) C(40) C(43) C(44) -58.7(7) 1_555 1_555 1_555 1_555 yes
C(36) C(40) C(43) C(45) 177.1(5) 1_555 1_555 1_555 1_555 yes
C(37) C(36) C(40) C(39) -40.4(5) 1_555 1_555 1_555 1_555 yes
C(37) C(36) C(40) C(43) -164.8(5) 1_555 1_555 1_555 1_555 yes
C(37) C(38) C(39) C(40) 3.3(6) 1_555 1_555 1_555 1_555 yes
C(38) C(37) C(36) C(40) 43.9(5) 1_555 1_555 1_555 1_555 yes
C(38) C(37) C(36) C(41) -72.7(6) 1_555 1_555 1_555 1_555 yes
C(38) C(39) C(40) C(43) 151.3(5) 1_555 1_555 1_555 1_555 yes
C(39) C(40) C(36) C(41) 77.3(5) 1_555 1_555 1_555 1_555 yes
C(39) C(40) C(43) C(44) -178.3(5) 1_555 1_555 1_555 1_555 yes
C(39) C(40) C(43) C(45) 57.6(6) 1_555 1_555 1_555 1_555 yes
C(40) C(43) C(45) C(46) 178.4(5) 1_555 1_555 1_555 1_555 yes
C(41) C(36) C(40) C(43) -47.1(6) 1_555 1_555 1_555 1_555 yes
C(44) C(43) C(45) C(46) 53.3(7) 1_555 1_555 1_555 1_555 yes
C(47) C(48) C(49) C(50) 4(1) 1_555 1_555 1_555 1_555 yes
C(47) C(52) C(51) C(50) -3(1) 1_555 1_555 1_555 1_555 yes
C(48) C(47) C(52) C(51) 0(1) 1_555 1_555 1_555 1_555 yes
C(48) C(47) C(53) C(54) -17(1) 1_555 1_555 1_555 1_555 yes
C(48) C(49) C(50) C(51) -7(1) 1_555 1_555 1_555 1_555 yes
C(49) C(48) C(47) C(52) -1(1) 1_555 1_555 1_555 1_555 yes
C(49) C(48) C(47) C(53) -174.9(8) 1_555 1_555 1_555 1_555 yes
C(49) C(50) C(51) C(52) 7(1) 1_555 1_555 1_555 1_555 yes
C(51) C(52) C(47) C(53) 175.1(8) 1_555 1_555 1_555 1_555 yes
C(52) C(47) C(53) C(54) 168.3(10) 1_555 1_555 1_555 1_555 yes
C(55) C(56) C(57) C(58) 0(1) 1_555 1_555 1_555 1_555 yes
C(55) C(60) C(59) C(58) 4(1) 1_555 1_555 1_555 1_555 yes
C(56) C(55) C(60) C(59) -3(1) 1_555 1_555 1_555 1_555 yes
C(56) C(55) C(61) C(62) 10(1) 1_555 1_555 1_555 1_555 yes
C(56) C(57) C(58) C(59) 1(1) 1_555 1_555 1_555 1_555 yes
C(57) C(56) C(55) C(60) 1(1) 1_555 1_555 1_555 1_555 yes
C(57) C(56) C(55) C(61) -178.3(7) 1_555 1_555 1_555 1_555 yes
C(57) C(58) C(59) C(60) -4(1) 1_555 1_555 1_555 1_555 yes
C(59) C(60) C(55) C(61) 176.3(7) 1_555 1_555 1_555 1_555 yes
C(60) C(55) C(61) C(62) -168.8(7) 1_555 1_555 1_555 1_555 yes
C(63) C(64) C(65) C(66) -2(1) 1_555 1_555 1_555 1_555 yes
C(63) C(68) C(67) C(66) -3(1) 1_555 1_555 1_555 1_555 yes
C(64) C(63) C(68) C(67) 3(1) 1_555 1_555 1_555 1_555 yes
C(64) C(63) C(69) C(70) 171(1) 1_555 1_555 1_555 1_555 yes
C(64) C(65) C(66) C(67) 1(2) 1_555 1_555 1_555 1_555 yes
C(65) C(64) C(63) C(68) 0(1) 1_555 1_555 1_555 1_555 yes
C(65) C(64) C(63) C(69) -178(1) 1_555 1_555 1_555 1_555 yes
C(65) C(66) C(67) C(68) 1(2) 1_555 1_555 1_555 1_555 yes
C(67) C(68) C(63) C(69) -178.7(8) 1_555 1_555 1_555 1_555 yes
C(68) C(63) C(69) C(70) -6(1) 1_555 1_555 1_555 1_555 yes
